data_1552965
loop_
_publ_author_name
'Zhang, Wen-Zhen'
'Shi, Ling-Long'
'Liu, Chuang'
'Yang, Xu-Tong'
'Wang, Yan-Bo'
'Luo, Yi'
'Lu, Xiao-Bing'

_publ_section_title
;
 Sequential carboxylation/intramolecular cyclization reaction of o-alkynyl
 acetophenone with CO2
;
_journal_issue 3
_journal_name_full 'Organic Chemistry Frontiers'
_journal_page_first 275
_journal_paper_doi 10.1039/c3qo00047h
_journal_volume 1
_journal_year 2014
_chemical_formula_sum 'C18 H14 O3'
_chemical_formula_weight 278.29
_space_group_IT_number 2
_space_group_name_Hall '-P 1'
_space_group_name_H-M_alt 'P -1'
_symmetry_cell_setting triclinic
_symmetry_space_group_name_H-M 'P -1'
_atom_sites_solution_hydrogens geom
_atom_sites_solution_primary direct
_atom_sites_solution_secondary difmap
_audit_creation_method SHELXL-97
_cell_angle_alpha 107.134(7)
_cell_angle_beta 105.844(8)
_cell_angle_gamma 103.626(8)
_cell_formula_units_Z 4
_cell_length_a 8.0584(10)
_cell_length_b 13.7851(14)
_cell_length_c 14.5897(16)
_cell_measurement_temperature 296(2)
_cell_volume 1399.1(3)
_computing_cell_refinement 'Bruker SMART'
_computing_data_collection 'Bruker SMART'
_computing_data_reduction 'Bruker SAINT'
_computing_structure_refinement 'SHELXL-97 (Sheldrick, 1997)'
_computing_structure_solution 'SHELXS-97 (Sheldrick, 1990)'
_diffrn_ambient_temperature 296(2)
_diffrn_measured_fraction_theta_full 0.990
_diffrn_measured_fraction_theta_max 0.990
_diffrn_measurement_device_type 'CCD area detector'
_diffrn_measurement_method 'phi and omega scans'
_diffrn_radiation_monochromator graphite
_diffrn_radiation_source 'fine-focus sealed tube'
_diffrn_radiation_type MoK\a
_diffrn_radiation_wavelength 0.71073
_diffrn_reflns_av_R_equivalents 0.0283
_diffrn_reflns_av_sigmaI/netI 0.0489
_diffrn_reflns_limit_h_max 10
_diffrn_reflns_limit_h_min -10
_diffrn_reflns_limit_k_max 17
_diffrn_reflns_limit_k_min -17
_diffrn_reflns_limit_l_max 17
_diffrn_reflns_limit_l_min -18
_diffrn_reflns_number 12548
_diffrn_reflns_theta_full 27.59
_diffrn_reflns_theta_max 27.59
_diffrn_reflns_theta_min 1.57
_exptl_absorpt_coefficient_mu 0.090
_exptl_absorpt_correction_T_max 0.9849
_exptl_absorpt_correction_T_min 0.9693
_exptl_absorpt_correction_type none
_exptl_crystal_colour white
_exptl_crystal_density_diffrn 1.321
_exptl_crystal_density_method 'not measured'
_exptl_crystal_description block
_exptl_crystal_F_000 584
_exptl_crystal_size_max 0.35
_exptl_crystal_size_mid 0.23
_exptl_crystal_size_min 0.17
_refine_diff_density_max 0.272
_refine_diff_density_min -0.336
_refine_diff_density_rms 0.044
_refine_ls_extinction_method none
_refine_ls_goodness_of_fit_ref 1.020
_refine_ls_hydrogen_treatment mixed
_refine_ls_matrix_type full
_refine_ls_number_parameters 379
_refine_ls_number_reflns 6409
_refine_ls_number_restraints 0
_refine_ls_restrained_S_all 1.020
_refine_ls_R_factor_all 0.1120
_refine_ls_R_factor_gt 0.0563
_refine_ls_shift/su_max 0.000
_refine_ls_shift/su_mean 0.000
_refine_ls_structure_factor_coef Fsqd
_refine_ls_weighting_details 'calc w=1/[\s^2^(Fo^2^)+(0.0875P)^2^+0.0177P] where P=(Fo^2^+2Fc^2^)/3'
_refine_ls_weighting_scheme calc
_refine_ls_wR_factor_gt 0.1483
_refine_ls_wR_factor_ref 0.1806
_reflns_number_gt 3390
_reflns_number_total 6409
_reflns_threshold_expression >2sigma(I)
_cod_data_source_file c3qo00047h2.cif
_cod_data_source_block 1
_cod_depositor_comments
;
The following automatic conversions were performed:

data item '_symmetry_cell_setting' value 'Triclinic' was changed to
'triclinic' in accordance with the
/home/saulius/struct/COD-crude-data/automatic-downloads/DataCite-retrospective/RSC/depositions/lib/dictionaries/cif_core.dic
dictionary named 'cif_core.dic' version 2.4.2 last updated on
2011-04-26.

Automatic conversion script
Id: cif_fix_values 6909 2019-04-08 15:41:33Z antanas 
;
_cod_original_sg_symbol_H-M 'P-1   '
_cod_database_code 1552965

loop_
_symmetry_equiv_pos_as_xyz
'x, y, z'
'-x, -y, -z'

loop_
_atom_site_label
_atom_site_type_symbol
_atom_site_fract_x
_atom_site_fract_y
_atom_site_fract_z
_atom_site_U_iso_or_equiv
_atom_site_adp_type
_atom_site_occupancy
_atom_site_symmetry_multiplicity
_atom_site_calc_flag
_atom_site_refinement_flags
O4 O 0.5449(2) 0.64243(11) 0.47883(10) 0.0541(4) Uani 1 1 d .
O6 O 0.6547(2) 0.56160(13) 0.32110(11) 0.0680(5) Uani 1 1 d .
H6B H 0.5953 0.5910 0.3500 0.102 Uiso 1 1 calc R
O1 O 0.6589(2) 0.19558(11) -0.00774(10) 0.0552(4) Uani 1 1 d .
O3 O 0.7566(2) 0.38243(13) 0.15311(11) 0.0687(5) Uani 1 1 d .
H3B H 0.7745 0.4190 0.2128 0.103 Uiso 1 1 calc R
O5 O 0.8550(2) 0.47813(13) 0.35321(11) 0.0651(5) Uani 1 1 d .
O2 O 0.5908(2) 0.48667(13) 0.12463(12) 0.0702(5) Uani 1 1 d .
C36 C 0.6864(3) 0.61910(17) 0.53486(15) 0.0505(5) Uani 1 1 d .
C25 C 0.2173(3) 0.69837(18) 0.39561(17) 0.0552(6) Uani 1 1 d .
C29 C 0.4569(3) 0.68742(17) 0.54180(16) 0.0515(5) Uani 1 1 d .
C35 C 0.6928(3) 0.65256(17) 0.64021(16) 0.0534(6) Uani 1 1 d .
C5 C 0.7979(3) 0.04006(17) 0.06887(16) 0.0516(5) Uani 1 1 d .
C9 C 0.6515(3) 0.09675(17) -0.07404(15) 0.0514(5) Uani 1 1 d .
C30 C 0.5540(3) 0.69500(16) 0.64503(15) 0.0512(5) Uani 1 1 d .
C10 C 0.5691(3) 0.09006(18) -0.17862(15) 0.0537(6) Uani 1 1 d .
C8 C 0.7153(3) 0.02952(17) -0.03724(16) 0.0553(6) Uani 1 1 d .
H8A H 0.7055 -0.0340 -0.0872 0.066 Uiso 1 1 calc R
C28 C 0.3109(3) 0.71316(18) 0.50240(17) 0.0564(6) Uani 1 1 d .
H28A H 0.2622 0.7448 0.5494 0.068 Uiso 1 1 calc R
C16 C 0.5869(3) 0.25041(19) -0.06375(16) 0.0537(6) Uani 1 1 d .
C4 C 0.8013(3) 0.12084(19) 0.15455(17) 0.0594(6) Uani 1 1 d .
H4A H 0.7457 0.1709 0.1451 0.071 Uiso 1 1 calc R
C37 C 0.7882(3) 0.57178(17) 0.49165(16) 0.0551(6) Uani 1 1 d .
H37A H 0.8836 0.5605 0.5350 0.066 Uiso 1 1 calc R
C14 C 0.4478(3) 0.2005(2) -0.26100(18) 0.0679(7) Uani 1 1 d .
H14A H 0.4197 0.2629 -0.2573 0.081 Uiso 1 1 calc R
C18 C 0.6479(3) 0.40826(19) 0.09229(17) 0.0563(6) Uani 1 1 d .
C2 C 0.9729(3) 0.0556(2) 0.27145(17) 0.0610(6) Uani 1 1 d .
C38 C 0.7633(3) 0.53651(17) 0.38339(17) 0.0538(6) Uani 1 1 d .
C7 C 0.9705(4) -0.0242(2) 0.18686(18) 0.0700(7) Uani 1 1 d .
H7A H 1.0280 -0.0734 0.1968 0.084 Uiso 1 1 calc R
C17 C 0.5798(3) 0.34792(19) -0.01755(17) 0.0582(6) Uani 1 1 d .
H17A H 0.5263 0.3797 -0.0600 0.070 Uiso 1 1 calc R
C34 C 0.8089(3) 0.64694(19) 0.72730(18) 0.0672(7) Uani 1 1 d .
H34A H 0.9016 0.6182 0.7240 0.081 Uiso 1 1 calc R
C27 C 0.1465(3) 0.6192(2) 0.21232(19) 0.0695(7) Uani 1 1 d .
H27A H 0.1631 0.5725 0.1576 0.083 Uiso 1 1 calc R
C26 C 0.2404(3) 0.63094(19) 0.31205(17) 0.0625(6) Uani 1 1 d .
H26A H 0.3202 0.5930 0.3232 0.075 Uiso 1 1 calc R
C15 C 0.5266(3) 0.18317(18) -0.17257(16) 0.0556(6) Uani 1 1 d .
C11 C 0.5342(3) 0.0110(2) -0.27417(17) 0.0688(7) Uani 1 1 d .
H11A H 0.5631 -0.0513 -0.2787 0.083 Uiso 1 1 calc R
C3 C 0.8867(3) 0.1272(2) 0.25349(17) 0.0636(6) Uani 1 1 d .
H3A H 0.8858 0.1811 0.3093 0.076 Uiso 1 1 calc R
C6 C 0.8839(3) -0.03214(19) 0.08765(17) 0.0655(7) Uani 1 1 d .
H6A H 0.8833 -0.0872 0.0322 0.079 Uiso 1 1 calc R
C24 C 0.0938(3) 0.7514(2) 0.3745(2) 0.0703(7) Uani 1 1 d .
H24A H 0.0720 0.7953 0.4286 0.084 Uiso 1 1 calc R
C31 C 0.5270(4) 0.73317(18) 0.73733(17) 0.0637(6) Uani 1 1 d .
H31A H 0.4337 0.7613 0.7408 0.076 Uiso 1 1 calc R
C22 C 0.0290(3) 0.6751(2) 0.1923(2) 0.0697(7) Uani 1 1 d .
C1 C 1.0694(4) 0.0667(2) 0.38052(19) 0.0856(9) Uani 1 1 d .
H1A H 1.0555 0.1263 0.4282 0.128 Uiso 1 1 calc R
H1B H 1.1976 0.0794 0.3936 0.128 Uiso 1 1 calc R
H1C H 1.0165 0.0014 0.3890 0.128 Uiso 1 1 calc R
C23 C 0.0027(4) 0.7406(2) 0.2751(2) 0.0782(8) Uani 1 1 d .
H23A H -0.0777 0.7781 0.2637 0.094 Uiso 1 1 calc R
C33 C 0.7821(4) 0.6850(2) 0.81784(19) 0.0779(8) Uani 1 1 d .
H33A H 0.8582 0.6822 0.8770 0.094 Uiso 1 1 calc R
C12 C 0.4559(4) 0.0287(2) -0.36085(18) 0.0786(8) Uani 1 1 d .
H12A H 0.4310 -0.0227 -0.4253 0.094 Uiso 1 1 calc R
C13 C 0.4129(4) 0.1210(2) -0.35485(19) 0.0788(8) Uani 1 1 d .
H13A H 0.3592 0.1300 -0.4154 0.095 Uiso 1 1 calc R
C32 C 0.6428(4) 0.7281(2) 0.82355(18) 0.0744(8) Uani 1 1 d .
H32A H 0.6280 0.7536 0.8863 0.089 Uiso 1 1 calc R
C21 C -0.0657(4) 0.6647(3) 0.0834(2) 0.0978(10) Uani 1 1 d .
H21A H -0.0298 0.6161 0.0370 0.147 Uiso 1 1 calc R
H21B H -0.0311 0.7344 0.0793 0.147 Uiso 1 1 calc R
H21C H -0.1964 0.6370 0.0647 0.147 Uiso 1 1 calc R

loop_
_atom_site_aniso_label
_atom_site_aniso_U_11
_atom_site_aniso_U_22
_atom_site_aniso_U_33
_atom_site_aniso_U_23
_atom_site_aniso_U_13
_atom_site_aniso_U_12
O4 0.0585(9) 0.0645(10) 0.0455(8) 0.0218(7) 0.0177(7) 0.0329(8)
O6 0.0809(12) 0.0836(12) 0.0592(10) 0.0315(9) 0.0292(9) 0.0529(10)
O1 0.0688(10) 0.0582(10) 0.0429(8) 0.0223(7) 0.0151(7) 0.0322(8)
O3 0.0805(12) 0.0777(12) 0.0511(9) 0.0214(8) 0.0160(8) 0.0466(10)
O5 0.0597(10) 0.0752(12) 0.0621(10) 0.0198(8) 0.0185(8) 0.0389(9)
O2 0.0997(13) 0.0719(11) 0.0650(10) 0.0360(9) 0.0353(9) 0.0560(10)
C36 0.0502(12) 0.0505(13) 0.0460(12) 0.0187(10) 0.0099(10) 0.0183(11)
C25 0.0544(13) 0.0580(14) 0.0602(14) 0.0287(11) 0.0203(11) 0.0248(11)
C29 0.0600(14) 0.0499(13) 0.0461(12) 0.0167(10) 0.0215(10) 0.0216(11)
C35 0.0586(14) 0.0499(13) 0.0446(12) 0.0179(10) 0.0114(10) 0.0154(11)
C5 0.0550(13) 0.0489(13) 0.0465(12) 0.0195(10) 0.0131(10) 0.0154(11)
C9 0.0587(14) 0.0529(14) 0.0403(11) 0.0160(10) 0.0151(10) 0.0214(11)
C30 0.0577(13) 0.0463(13) 0.0449(12) 0.0154(9) 0.0179(10) 0.0137(11)
C10 0.0530(13) 0.0593(14) 0.0435(12) 0.0204(10) 0.0134(10) 0.0146(11)
C8 0.0676(15) 0.0504(13) 0.0419(11) 0.0149(10) 0.0136(10) 0.0213(12)
C28 0.0628(15) 0.0590(14) 0.0583(13) 0.0235(11) 0.0286(11) 0.0309(12)
C16 0.0552(13) 0.0659(15) 0.0502(12) 0.0298(11) 0.0184(10) 0.0297(12)
C4 0.0662(15) 0.0663(15) 0.0511(13) 0.0247(11) 0.0205(11) 0.0304(13)
C37 0.0532(13) 0.0602(14) 0.0490(13) 0.0190(10) 0.0113(10) 0.0256(11)
C14 0.0665(16) 0.0847(18) 0.0560(14) 0.0375(13) 0.0138(12) 0.0289(14)
C18 0.0621(14) 0.0648(15) 0.0567(14) 0.0336(12) 0.0231(11) 0.0329(12)
C2 0.0587(15) 0.0697(16) 0.0515(13) 0.0304(12) 0.0117(11) 0.0176(13)
C38 0.0495(13) 0.0530(14) 0.0564(13) 0.0205(11) 0.0127(10) 0.0219(11)
C7 0.0833(19) 0.0683(17) 0.0588(15) 0.0294(13) 0.0132(13) 0.0357(14)
C17 0.0680(15) 0.0685(16) 0.0527(13) 0.0335(12) 0.0215(11) 0.0363(13)
C34 0.0691(16) 0.0703(17) 0.0540(14) 0.0246(12) 0.0103(12) 0.0234(13)
C27 0.0660(16) 0.0793(18) 0.0578(14) 0.0245(13) 0.0159(12) 0.0260(14)
C26 0.0653(15) 0.0662(16) 0.0566(14) 0.0244(12) 0.0159(12) 0.0304(13)
C15 0.0530(13) 0.0676(16) 0.0473(12) 0.0277(11) 0.0142(10) 0.0208(12)
C11 0.0809(18) 0.0686(17) 0.0467(13) 0.0202(12) 0.0158(12) 0.0195(14)
C3 0.0728(16) 0.0735(17) 0.0451(12) 0.0211(11) 0.0208(11) 0.0297(13)
C6 0.0818(18) 0.0584(15) 0.0533(14) 0.0201(11) 0.0150(12) 0.0321(13)
C24 0.0719(17) 0.0799(18) 0.0753(17) 0.0378(14) 0.0298(14) 0.0409(14)
C31 0.0782(17) 0.0571(15) 0.0520(13) 0.0175(11) 0.0263(12) 0.0185(13)
C22 0.0521(14) 0.0798(19) 0.0718(17) 0.0409(15) 0.0081(12) 0.0156(13)
C1 0.089(2) 0.106(2) 0.0552(15) 0.0368(15) 0.0103(14) 0.0341(17)
C23 0.0659(17) 0.093(2) 0.090(2) 0.0512(17) 0.0222(15) 0.0407(16)
C33 0.088(2) 0.0795(19) 0.0472(14) 0.0267(13) 0.0063(13) 0.0147(16)
C12 0.088(2) 0.083(2) 0.0439(13) 0.0194(13) 0.0137(13) 0.0138(16)
C13 0.0770(19) 0.098(2) 0.0492(15) 0.0357(15) 0.0089(13) 0.0168(16)
C32 0.097(2) 0.0629(17) 0.0456(14) 0.0158(12) 0.0229(14) 0.0063(15)
C21 0.084(2) 0.129(3) 0.0779(19) 0.0555(19) 0.0121(16) 0.0331(19)

loop_
_atom_type_symbol
_atom_type_description
_atom_type_scat_dispersion_real
_atom_type_scat_dispersion_imag
_atom_type_scat_source
C C 0.0033 0.0016 'International Tables Vol C Tables 4.2.6.8 and 6.1.1.4'
H H 0.0000 0.0000 'International Tables Vol C Tables 4.2.6.8 and 6.1.1.4'
O O 0.0106 0.0060 'International Tables Vol C Tables 4.2.6.8 and 6.1.1.4'

loop_
_geom_angle_atom_site_label_1
_geom_angle_atom_site_label_2
_geom_angle_atom_site_label_3
_geom_angle
C36 O4 C29 110.29(16)
C16 O1 C9 110.11(15)
C37 C36 O4 122.12(19)
C37 C36 C35 130.6(2)
O4 C36 C35 107.26(18)
C26 C25 C24 117.1(2)
C26 C25 C28 123.6(2)
C24 C25 C28 119.3(2)
C28 C29 O4 120.52(19)
C28 C29 C30 132.7(2)
O4 C29 C30 106.80(18)
C30 C35 C34 121.1(2)
C30 C35 C36 108.18(18)
C34 C35 C36 130.7(2)
C6 C5 C4 117.1(2)
C6 C5 C8 118.8(2)
C4 C5 C8 124.1(2)
C8 C9 O1 121.06(18)
C8 C9 C10 132.1(2)
O1 C9 C10 106.85(17)
C35 C30 C31 120.7(2)
C35 C30 C29 107.44(18)
C31 C30 C29 131.8(2)
C15 C10 C11 120.9(2)
C15 C10 C9 107.88(19)
C11 C10 C9 131.2(2)
C9 C8 C5 130.1(2)
C29 C28 C25 128.9(2)
C17 C16 O1 121.50(19)
C17 C16 C15 130.8(2)
O1 C16 C15 107.73(18)
C3 C4 C5 120.7(2)
C36 C37 C38 125.9(2)
C13 C14 C15 117.2(2)
O3 C18 O2 122.2(2)
O3 C18 C17 120.2(2)
O2 C18 C17 117.55(19)
C3 C2 C7 117.7(2)
C3 C2 C1 120.4(2)
C7 C2 C1 121.9(2)
O6 C38 O5 121.4(2)
O6 C38 C37 121.6(2)
O5 C38 C37 117.03(19)
C2 C7 C6 121.1(2)
C16 C17 C18 125.8(2)
C33 C34 C35 117.8(2)
C22 C27 C26 121.5(2)
C27 C26 C25 121.1(2)
C10 C15 C14 121.1(2)
C10 C15 C16 107.40(18)
C14 C15 C16 131.4(2)
C12 C11 C10 117.5(2)
C2 C3 C4 121.8(2)
C7 C6 C5 121.6(2)
C23 C24 C25 121.6(3)
C32 C31 C30 118.0(2)
C27 C22 C23 117.6(2)
C27 C22 C21 120.6(3)
C23 C22 C21 121.8(2)
C24 C23 C22 121.1(2)
C34 C33 C32 121.5(2)
C11 C12 C13 121.6(2)
C12 C13 C14 121.7(2)
C31 C32 C33 120.8(2)

loop_
_geom_bond_atom_site_label_1
_geom_bond_atom_site_label_2
_geom_bond_distance
O4 C36 1.375(2)
O4 C29 1.400(2)
O6 C38 1.267(2)
O1 C16 1.374(2)
O1 C9 1.396(2)
O3 C18 1.261(2)
O5 C38 1.279(2)
O2 C18 1.286(3)
C36 C37 1.337(3)
C36 C35 1.451(3)
C25 C26 1.387(3)
C25 C24 1.389(3)
C25 C28 1.462(3)
C29 C28 1.337(3)
C29 C30 1.455(3)
C35 C30 1.388(3)
C35 C34 1.392(3)
C5 C6 1.388(3)
C5 C4 1.396(3)
C5 C8 1.456(3)
C9 C8 1.334(3)
C9 C10 1.453(3)
C30 C31 1.390(3)
C10 C15 1.389(3)
C10 C11 1.399(3)
C16 C17 1.337(3)
C16 C15 1.455(3)
C4 C3 1.386(3)
C37 C38 1.449(3)
C14 C13 1.384(4)
C14 C15 1.390(3)
C18 C17 1.442(3)
C2 C3 1.379(3)
C2 C7 1.382(3)
C2 C1 1.512(3)
C7 C6 1.383(3)
C34 C33 1.367(4)
C27 C22 1.379(3)
C27 C26 1.385(3)
C11 C12 1.370(3)
C24 C23 1.379(3)
C31 C32 1.378(3)
C22 C23 1.381(4)
C22 C21 1.510(3)
C33 C32 1.399(4)
C12 C13 1.380(4)
